data_7116664
loop_
_publ_author_name
'Xiang-Wei Liu'
'Jiang-Ling Shi'
'Jiang-Bo Wei'
'Chao Yang'
'Jia-Xuan Yan'
'Kun Peng'
'Le Dai'
'Chen-Guang Li'
'Bi-Qin Wang'
'Zhang-Jie Shi'

_publ_section_title
;
 Diversified syntheses of multifunctionalized thiazole derivatives via
 regioselective and programmed C-H activation
;
_journal_name_full Chem.Commun.
_journal_page_first 4599
_journal_paper_doi 10.1039/C4cc10419F
_journal_volume 51
_journal_year 2015
_chemical_formula_moiety 'C16 H17 N O2 S'
_chemical_formula_sum 'C16 H17 N O2 S'
_chemical_formula_weight 287.36
_chemical_name_systematic
;
 ?
;
_space_group_crystal_system monoclinic
_space_group_IT_number 14
_space_group_name_Hall '-P 2yn'
_space_group_name_H-M_alt 'P 1 21/n 1'
_symmetry_space_group_name_Hall '-P 2yn'
_symmetry_space_group_name_H-M 'P 1 21/n 1'
_atom_sites_solution_hydrogens geom
_atom_sites_solution_primary iterative
_audit_creation_date 2014-09-18
_audit_creation_method
;
  Olex2 1.2
  (compiled Apr 23 2013 17:54:37, GUI svn.r4466)
;
_audit_update_record
;
2014-09-18 deposited with the CCDC.
2015-02-04 downloaded from the CCDC.
;
_cell_angle_alpha 90
_cell_angle_beta 110.010(11)
_cell_angle_gamma 90
_cell_formula_units_Z 4
_cell_length_a 14.3451(14)
_cell_length_b 5.6024(4)
_cell_length_c 19.171(2)
_cell_measurement_reflns_used 1523
_cell_measurement_temperature 100.00(19)
_cell_measurement_theta_max 28.2380
_cell_measurement_theta_min 4.2110
_cell_volume 1447.7(3)
_computing_cell_refinement
;
CrysAlisPro, Agilent Technologies,
Version 1.171.36.32 (release 02-08-2013 CrysAlis171 .NET)
(compiled Aug  2 2013,16:46:58)
;
_computing_data_collection
;
CrysAlisPro, Agilent Technologies,
Version 1.171.36.32 (release 02-08-2013 CrysAlis171 .NET)
(compiled Aug  2 2013,16:46:58)
;
_computing_data_reduction
;
CrysAlisPro, Agilent Technologies,
Version 1.171.36.32 (release 02-08-2013 CrysAlis171 .NET)
(compiled Aug  2 2013,16:46:58)
;
_computing_molecular_graphics
;
O. V. Dolomanov, L. J. Bourhis, R. J. Gildea, J. A. K. Howard and H. Puschmann,
OLEX2: a complete structure solution, refinement and analysis program.
J. Appl. Cryst. (2009). 42, 339-341.
;
_computing_publication_material
;
O. V. Dolomanov, L. J. Bourhis, R. J. Gildea, J. A. K. Howard and H. Puschmann,
OLEX2: a complete structure solution, refinement and analysis program.
J. Appl. Cryst. (2009). 42, 339-341.
;
_computing_structure_refinement
;
SHELXL, G.M. Sheldrick, Acta Cryst.
(2008). A64, 112-122
;
_computing_structure_solution 'SUPERFLIP, J. Appl. Cryst. (2007) 40, 786-790'
_diffrn_ambient_temperature 100.00(19)
_diffrn_detector_area_resol_mean 10.3914
_diffrn_measured_fraction_theta_full 0.9908
_diffrn_measured_fraction_theta_max 0.8490
_diffrn_measurement_details
;
  1 omega  -13.00   40.00   1.0000    1.8000
omega____ theta____ kappa____ phi______ frames
    -      -11.6392   19.0000 -180.0000 53

  2 omega  -55.00   59.00   1.0000    1.8000
omega____ theta____ kappa____ phi______ frames
    -      -11.6392   19.0000   90.0000 114
;
_diffrn_measurement_device_type 'SuperNova, Dual, Cu at zero, Atlas'
_diffrn_measurement_method '\w scans'
_diffrn_orient_matrix_UB_11 0.0357722000
_diffrn_orient_matrix_UB_12 -0.0782030000
_diffrn_orient_matrix_UB_13 0.0237681000
_diffrn_orient_matrix_UB_21 -0.0037646000
_diffrn_orient_matrix_UB_22 -0.0751857000
_diffrn_orient_matrix_UB_23 -0.0306346000
_diffrn_orient_matrix_UB_31 0.0383890000
_diffrn_orient_matrix_UB_32 0.0654756000
_diffrn_orient_matrix_UB_33 -0.0067122000
_diffrn_radiation_monochromator mirror
_diffrn_radiation_type 'Mo K\a'
_diffrn_radiation_wavelength 0.7107
_diffrn_reflns_av_R_equivalents 0.0393
_diffrn_reflns_av_unetI/netI 0.0657
_diffrn_reflns_Laue_measured_fraction_full 0.995
_diffrn_reflns_Laue_measured_fraction_max 0.995
_diffrn_reflns_limit_h_max 17
_diffrn_reflns_limit_h_min -15
_diffrn_reflns_limit_k_max 6
_diffrn_reflns_limit_k_min -6
_diffrn_reflns_limit_l_max 15
_diffrn_reflns_limit_l_min -23
_diffrn_reflns_number 5414
_diffrn_reflns_point_group_measured_fraction_full 0.995
_diffrn_reflns_point_group_measured_fraction_max 0.995
_diffrn_reflns_theta_full 25.242
_diffrn_reflns_theta_max 26.015
_diffrn_reflns_theta_min 3.094
_diffrn_source 'SuperNova (Mo) X-ray Source'
_exptl_absorpt_coefficient_mu 0.224
_exptl_absorpt_correction_T_max 1.00000
_exptl_absorpt_correction_T_min 0.62702
_exptl_absorpt_correction_type multi-scan
_exptl_absorpt_process_details
;
CrysAlisPro, Agilent Technologies,
Version 1.171.36.32 (release 02-08-2013 CrysAlis171 .NET)
(compiled Aug  2 2013,16:46:58)
Empirical absorption correction using spherical harmonics,
 implemented in SCALE3 ABSPACK scaling algorithm.
;
_exptl_crystal_density_diffrn 1.318
_exptl_crystal_F_000 608
_exptl_crystal_size_max 0.2
_exptl_crystal_size_mid 0.1
_exptl_crystal_size_min 0.1
_refine_diff_density_max 0.343
_refine_diff_density_min -0.328
_refine_diff_density_rms 0.063
_refine_ls_extinction_method none
_refine_ls_goodness_of_fit_ref 1.045
_refine_ls_hydrogen_treatment constr
_refine_ls_matrix_type full
_refine_ls_number_parameters 182
_refine_ls_number_reflns 2828
_refine_ls_number_restraints 0
_refine_ls_restrained_S_all 1.045
_refine_ls_R_factor_all 0.0741
_refine_ls_R_factor_gt 0.0493
_refine_ls_shift/su_max 0.001
_refine_ls_shift/su_mean 0.000
_refine_ls_structure_factor_coef Fsqd
_refine_ls_weighting_details 'w=1/[\s^2^(Fo^2^)+(0.0436P)^2^+0.2206P] where P=(Fo^2^+2Fc^2^)/3'
_refine_ls_weighting_scheme calc
_refine_ls_wR_factor_gt 0.1007
_refine_ls_wR_factor_ref 0.1152
_reflns_Friedel_coverage 0.000
_reflns_number_gt 2136
_reflns_number_total 2828
_reflns_threshold_expression 'I > 2\s(I)'
_cod_data_source_file c4cc10419f2.cif
_cod_data_source_block exp_4110
_cod_original_cell_volume 1447.7(2)
_cod_database_code 7116664
_chemical_oxdiff_formula 'C16 H17 O2 N1 S1'
_reflns_odcompleteness_completeness 99.08
_reflns_odcompleteness_iscentric 1
_reflns_odcompleteness_theta 25.97
_olex2_refinement_description
;
1. Fixed Uiso
 At 1.2 times of:
  All C(H) groups, All C(H,H) groups
 At 1.5 times of:
  All C(H,H,H) groups
2.a Secondary CH2 refined with riding coordinates:
 C13(H13A,H13B), C14(H14A,H14B), C15(H15A,H15B)
2.b Aromatic/amide H refined with riding coordinates:
 C2(H2), C3(H3), C4(H4), C5(H5), C6(H6), C8(H8), C10(H10), C11(H11)
2.c Idealised Me refined as rotating group:
 C16(H16A,H16B,H16C)
;
_shelx_estimated_absorpt_t_max 0.978
_shelx_estimated_absorpt_t_min 0.957
_shelx_space_group_comment
;
The symmetry employed for this shelxl refinement is uniquely defined
by the following loop, which should always be used as a source of
symmetry information in preference to the above space-group names.
They are only intended as comments.
;
_shelxl_version_number 2013-3

loop_
_space_group_symop_operation_xyz
'x, y, z'
'-x+1/2, y+1/2, -z+1/2'
'-x, -y, -z'
'x-1/2, -y-1/2, z-1/2'

loop_
_atom_site_label
_atom_site_type_symbol
_atom_site_fract_x
_atom_site_fract_y
_atom_site_fract_z
_atom_site_U_iso_or_equiv
_atom_site_adp_type
_atom_site_occupancy
_atom_site_site_symmetry_order
_atom_site_calc_flag
_atom_site_refinement_flags_posn
_atom_site_refinement_flags_adp
C1 C 0.39092(15) 0.5696(4) 0.84101(13) 0.0193(5) Uani 1 1 d . .
C2 C 0.42410(16) 0.7547(4) 0.89247(14) 0.0236(6) Uani 1 1 d . .
H2 H 0.4577 0.8873 0.8812 0.028 Uiso 1 1 calc R U
C3 C 0.40832(17) 0.7459(4) 0.95963(14) 0.0278(6) Uani 1 1 d . .
H3 H 0.4309 0.8727 0.9942 0.033 Uiso 1 1 calc R U
C4 C 0.35992(16) 0.5537(4) 0.97660(14) 0.0266(6) Uani 1 1 d . .
H4 H 0.3499 0.5481 1.0230 0.032 Uiso 1 1 calc R U
C5 C 0.32576(17) 0.3684(4) 0.92610(14) 0.0267(6) Uani 1 1 d . .
H5 H 0.2919 0.2367 0.9376 0.032 Uiso 1 1 calc R U
C6 C 0.34156(16) 0.3774(4) 0.85909(14) 0.0241(6) Uani 1 1 d . .
H6 H 0.3184 0.2505 0.8246 0.029 Uiso 1 1 calc R U
C7 C 0.40927(15) 0.5796(4) 0.77045(13) 0.0198(5) Uani 1 1 d . .
C8 C 0.46823(16) 0.7030(4) 0.68476(13) 0.0218(5) Uani 1 1 d . .
H8 H 0.5038 0.8062 0.6635 0.026 Uiso 1 1 calc R U
C9 C 0.42045(15) 0.5047(4) 0.64838(12) 0.0197(5) Uani 1 1 d . .
C10 C 0.41938(15) 0.4087(4) 0.57793(12) 0.0194(5) Uani 1 1 d . .
H10 H 0.4470 0.5028 0.5486 0.023 Uiso 1 1 calc R U
C11 C 0.38178(15) 0.1957(4) 0.55186(13) 0.0210(5) Uani 1 1 d . .
H11 H 0.3544 0.1013 0.5812 0.025 Uiso 1 1 calc R U
C12 C 0.38037(15) 0.0995(4) 0.48060(13) 0.0191(5) Uani 1 1 d . .
C13 C 0.31380(16) -0.2202(4) 0.39483(13) 0.0209(5) Uani 1 1 d . .
H13A H 0.3753 -0.3064 0.3978 0.025 Uiso 1 1 calc R U
H13B H 0.2987 -0.1027 0.3539 0.025 Uiso 1 1 calc R U
C14 C 0.22925(16) -0.3926(4) 0.38145(13) 0.0196(5) Uani 1 1 d . .
H14A H 0.1680 -0.3026 0.3766 0.024 Uiso 1 1 calc R U
H14B H 0.2432 -0.5001 0.4248 0.024 Uiso 1 1 calc R U
C15 C 0.21250(16) -0.5412(4) 0.31211(12) 0.0226(5) Uani 1 1 d . .
H15A H 0.2754 -0.6207 0.3152 0.027 Uiso 1 1 calc R U
H15B H 0.1932 -0.4345 0.2683 0.027 Uiso 1 1 calc R U
C16 C 0.13245(17) -0.7296(4) 0.30155(14) 0.0273(6) Uani 1 1 d . .
H16A H 0.1520 -0.8384 0.3441 0.041 Uiso 1 1 calc R U
H16B H 0.1241 -0.8200 0.2560 0.041 Uiso 1 1 calc R U
H16C H 0.0697 -0.6518 0.2977 0.041 Uiso 1 1 calc R U
N1 N 0.46226(13) 0.7454(3) 0.75352(11) 0.0221(5) Uani 1 1 d . .
O1 O 0.32592(11) -0.1006(3) 0.46461(8) 0.0213(4) Uani 1 1 d . .
O2 O 0.42155(11) 0.1862(3) 0.44030(9) 0.0236(4) Uani 1 1 d . .
S1 S 0.36266(4) 0.36292(10) 0.70269(3) 0.02082(19) Uani 1 1 d . .

loop_
_atom_site_aniso_label
_atom_site_aniso_U_11
_atom_site_aniso_U_22
_atom_site_aniso_U_33
_atom_site_aniso_U_23
_atom_site_aniso_U_13
_atom_site_aniso_U_12
C1 0.0145(11) 0.0196(12) 0.0237(13) 0.0011(10) 0.0063(10) 0.0044(9)
C2 0.0202(12) 0.0219(13) 0.0295(15) 0.0004(10) 0.0098(11) -0.0007(10)
C3 0.0236(12) 0.0299(14) 0.0316(16) -0.0062(11) 0.0116(12) -0.0024(11)
C4 0.0225(12) 0.0344(15) 0.0266(14) -0.0014(11) 0.0130(11) 0.0005(11)
C5 0.0236(12) 0.0262(14) 0.0348(16) 0.0038(11) 0.0159(12) 0.0006(11)
C6 0.0212(12) 0.0207(13) 0.0314(15) -0.0020(10) 0.0102(11) -0.0002(10)
C7 0.0156(11) 0.0163(12) 0.0249(14) -0.0005(10) 0.0037(10) 0.0017(10)
C8 0.0234(12) 0.0192(12) 0.0221(14) 0.0034(10) 0.0070(11) -0.0013(10)
C9 0.0158(11) 0.0201(12) 0.0218(13) 0.0042(10) 0.0048(10) 0.0024(10)
C10 0.0149(11) 0.0201(12) 0.0225(13) 0.0044(9) 0.0055(10) 0.0038(9)
C11 0.0177(11) 0.0223(13) 0.0235(14) 0.0022(10) 0.0076(10) -0.0013(10)
C12 0.0155(11) 0.0187(12) 0.0222(13) 0.0012(10) 0.0054(10) 0.0041(10)
C13 0.0250(12) 0.0207(12) 0.0195(13) -0.0047(9) 0.0110(10) -0.0011(10)
C14 0.0205(11) 0.0173(12) 0.0217(13) -0.0008(9) 0.0081(10) 0.0002(10)
C15 0.0256(12) 0.0199(12) 0.0208(13) -0.0028(10) 0.0061(10) -0.0017(10)
C16 0.0275(13) 0.0217(13) 0.0308(15) -0.0049(11) 0.0073(11) -0.0006(11)
N1 0.0242(10) 0.0198(10) 0.0214(12) 0.0005(8) 0.0067(9) -0.0017(9)
O1 0.0242(8) 0.0209(9) 0.0206(9) -0.0039(7) 0.0099(7) -0.0051(7)
O2 0.0253(9) 0.0232(9) 0.0248(10) 0.0007(7) 0.0118(8) -0.0038(7)
S1 0.0198(3) 0.0197(3) 0.0232(4) -0.0029(2) 0.0078(3) -0.0031(2)

loop_
_atom_type_symbol
_atom_type_description
_atom_type_scat_dispersion_real
_atom_type_scat_dispersion_imag
_atom_type_scat_source
C C 0.0033 0.0016 'International Tables Vol C Tables 4.2.6.8 and 6.1.1.4'
H H 0.0000 0.0000 'International Tables Vol C Tables 4.2.6.8 and 6.1.1.4'
N N 0.0061 0.0033 'International Tables Vol C Tables 4.2.6.8 and 6.1.1.4'
O O 0.0106 0.0060 'International Tables Vol C Tables 4.2.6.8 and 6.1.1.4'
S S 0.1246 0.1234 'International Tables Vol C Tables 4.2.6.8 and 6.1.1.4'

loop_
_geom_angle_atom_site_label_1
_geom_angle_atom_site_label_2
_geom_angle_atom_site_label_3
_geom_angle
C2 C1 C7 119.9(2)
C6 C1 C2 118.4(2)
C6 C1 C7 121.7(2)
C1 C2 H2 119.8
C3 C2 C1 120.4(2)
C3 C2 H2 119.8
C2 C3 H3 119.9
C4 C3 C2 120.3(2)
C4 C3 H3 119.9
C3 C4 H4 119.8
C3 C4 C5 120.3(2)
C5 C4 H4 119.8
C4 C5 H5 120.3
C6 C5 C4 119.4(2)
C6 C5 H5 120.3
C1 C6 H6 119.4
C5 C6 C1 121.2(2)
C5 C6 H6 119.4
C1 C7 S1 121.27(16)
N1 C7 C1 124.0(2)
N1 C7 S1 114.72(18)
C9 C8 H8 121.7
C9 C8 N1 116.5(2)
N1 C8 H8 121.7
C8 C9 C10 128.4(2)
C8 C9 S1 109.04(17)
C10 C9 S1 122.44(17)
C9 C10 H10 118.1
C11 C10 C9 123.7(2)
C11 C10 H10 118.1
C10 C11 H11 118.2
C10 C11 C12 123.7(2)
C12 C11 H11 118.2
O1 C12 C11 110.03(19)
O2 C12 C11 126.1(2)
O2 C12 O1 123.9(2)
H13A C13 H13B 108.6
C14 C13 H13A 110.4
C14 C13 H13B 110.4
O1 C13 H13A 110.4
O1 C13 H13B 110.4
O1 C13 C14 106.80(17)
C13 C14 H14A 109.1
C13 C14 H14B 109.1
C13 C14 C15 112.27(18)
H14A C14 H14B 107.9
C15 C14 H14A 109.1
C15 C14 H14B 109.1
C14 C15 H15A 109.1
C14 C15 H15B 109.1
C14 C15 C16 112.55(19)
H15A C15 H15B 107.8
C16 C15 H15A 109.1
C16 C15 H15B 109.1
C15 C16 H16A 109.5
C15 C16 H16B 109.5
C15 C16 H16C 109.5
H16A C16 H16B 109.5
H16A C16 H16C 109.5
H16B C16 H16C 109.5
C7 N1 C8 110.36(19)
C12 O1 C13 118.24(17)
C9 S1 C7 89.32(11)

loop_
_geom_bond_atom_site_label_1
_geom_bond_atom_site_label_2
_geom_bond_distance
C1 C2 1.398(3)
C1 C6 1.396(3)
C1 C7 1.465(3)
C2 H2 0.9500
C2 C3 1.382(3)
C3 H3 0.9500
C3 C4 1.379(3)
C4 H4 0.9500
C4 C5 1.390(3)
C5 H5 0.9500
C5 C6 1.380(3)
C6 H6 0.9500
C7 N1 1.310(3)
C7 S1 1.736(2)
C8 H8 0.9500
C8 C9 1.365(3)
C8 N1 1.371(3)
C9 C10 1.449(3)
C9 S1 1.730(2)
C10 H10 0.9500
C10 C11 1.334(3)
C11 H11 0.9500
C11 C12 1.462(3)
C12 O1 1.341(3)
C12 O2 1.222(3)
C13 H13A 0.9900
C13 H13B 0.9900
C13 C14 1.502(3)
C13 O1 1.453(3)
C14 H14A 0.9900
C14 H14B 0.9900
C14 C15 1.516(3)
C15 H15A 0.9900
C15 H15B 0.9900
C15 C16 1.521(3)
C16 H16A 0.9800
C16 H16B 0.9800
C16 H16C 0.9800
